data_7716441
loop_
_publ_author_name
'Kirk, Ryan M.'
'HIll, Anthony F'

_publ_section_title
;
 &#x3c3;-Arsolido complexes.
;
_journal_issue 28
_journal_name_full 'Dalton transactions (Cambridge, England : 2003)'
_journal_page_first 11809
_journal_page_last 11829
_journal_paper_doi 10.1039/d4dt01308e
_journal_volume 53
_journal_year 2024
_chemical_formula_moiety 'C16 H24 As2 Cl2'
_chemical_formula_sum 'C16 H24 As2 Cl2'
_chemical_formula_weight 437.09
_chemical_properties_physical Air-sensitive,Moisture-sensitive
_space_group_crystal_system monoclinic
_space_group_IT_number 14
_space_group_name_Hall '-P 2yn'
_space_group_name_H-M_alt 'P 1 21/n 1'
_atom_sites_solution_hydrogens geom
_atom_sites_solution_primary dual
_audit_creation_date 2022-01-29
_audit_creation_method
;
Olex2 1.3
(compiled 2020.11.12 svn.r5f609507 for OlexSys, GUI svn.r6408)
;
_audit_update_record
;
2022-01-29 deposited with the CCDC.	2024-06-19 downloaded from the CCDC.
;
_cell_angle_alpha 90
_cell_angle_beta 141.48(5)
_cell_angle_gamma 90
_cell_formula_units_Z 4
_cell_length_a 14.355(4)
_cell_length_b 9.7741(6)
_cell_length_c 20.102(5)
_cell_measurement_reflns_used 3885
_cell_measurement_temperature 150.01(10)
_cell_measurement_theta_max 31.6660
_cell_measurement_theta_min 3.7020
_cell_volume 1757(2)
_computing_cell_refinement 'CrysAlisPro 1.171.40.79a (Rigaku OD, 2020)'
_computing_data_collection 'CrysAlisPro 1.171.40.79a (Rigaku OD, 2020)'
_computing_data_reduction 'CrysAlisPro 1.171.40.79a (Rigaku OD, 2020)'
_computing_molecular_graphics 'Olex2 1.3 (Dolomanov et al., 2009)'
_computing_publication_material 'Olex2 1.3 (Dolomanov et al., 2009)'
_computing_structure_refinement 'SHELXL 2018/3 (Sheldrick, 2015)'
_computing_structure_solution 'SHELXT 2018/2 (Sheldrick, 2018)'
_diffrn_ambient_environment N~2~
_diffrn_ambient_temperature 150.01(10)
_diffrn_detector 'CCD plate'
_diffrn_detector_area_resol_mean 5.1872
_diffrn_detector_type Atlas
_diffrn_measured_fraction_theta_full 0.998
_diffrn_measured_fraction_theta_max 0.880
_diffrn_measurement_details
;
List of Runs (angles in degrees, time in seconds):

  # Type    Start    End  Width  t~exp~   \w     \q     \k     \f   Frames
#--------------------------------------------------------------------------
  1  \w    -38.00  14.00   1.00    7.50    --  -17.69 -77.00  30.00   52
  2  \w     -7.00  32.00   1.00    7.50    --   18.00  77.00 -60.00   39
  3  \w     40.00  91.00   1.00    7.50    --   18.00  37.00  90.00   51
  4  \w    -42.00  50.00   1.00    7.50    --   18.00 -77.00-180.00   92
;
_diffrn_measurement_device 'four-circle diffractometer'
_diffrn_measurement_device_type 'New Xcalibur, Atlas'
_diffrn_measurement_method '\w scans'
_diffrn_orient_matrix_type 'CrysAlisPro convention (1999,Acta A55,543-557)'
_diffrn_orient_matrix_UB_11 0.0082980000
_diffrn_orient_matrix_UB_12 -0.0619437000
_diffrn_orient_matrix_UB_13 -0.0133756000
_diffrn_orient_matrix_UB_21 -0.0423352000
_diffrn_orient_matrix_UB_22 0.0279511000
_diffrn_orient_matrix_UB_23 -0.0502236000
_diffrn_orient_matrix_UB_31 0.0665846000
_diffrn_orient_matrix_UB_32 0.0254625000
_diffrn_orient_matrix_UB_33 0.0225594000
_diffrn_radiation_monochromator graphite
_diffrn_radiation_probe x-ray
_diffrn_radiation_type 'Mo K\a'
_diffrn_radiation_wavelength 0.71073
_diffrn_reflns_av_R_equivalents 0.0320
_diffrn_reflns_av_unetI/netI 0.0535
_diffrn_reflns_Laue_measured_fraction_full 0.998
_diffrn_reflns_Laue_measured_fraction_max 0.880
_diffrn_reflns_limit_h_max 15
_diffrn_reflns_limit_h_min -21
_diffrn_reflns_limit_k_max 13
_diffrn_reflns_limit_k_min -11
_diffrn_reflns_limit_l_max 29
_diffrn_reflns_limit_l_min -20
_diffrn_reflns_number 12271
_diffrn_reflns_point_group_measured_fraction_full 0.998
_diffrn_reflns_point_group_measured_fraction_max 0.880
_diffrn_reflns_theta_full 25.242
_diffrn_reflns_theta_max 32.401
_diffrn_reflns_theta_min 3.254
_diffrn_source 'fine-focus sealed X-ray tube'
_diffrn_source_type 'Enhance (Mo) X-ray Source'
_exptl_absorpt_coefficient_mu 4.098
_exptl_absorpt_correction_T_max 1.00000
_exptl_absorpt_correction_T_min 0.89692
_exptl_absorpt_correction_type multi-scan
_exptl_absorpt_process_details
;
CrysAlisPro 1.171.40.79a (Rigaku Oxford Diffraction, 2020)
Empirical absorption correction using spherical harmonics,
 implemented in SCALE3 ABSPACK scaling algorithm.
;
_exptl_crystal_colour colourless
_exptl_crystal_colour_primary colourless
_exptl_crystal_density_diffrn 1.653
_exptl_crystal_description prism
_exptl_crystal_F_000 880
_exptl_crystal_recrystallization_method 'Re-crystallisation from solvent: n-hexane'
_exptl_crystal_size_max 0.37
_exptl_crystal_size_mid 0.261
_exptl_crystal_size_min 0.222
_refine_diff_density_max 0.894
_refine_diff_density_min -0.701
_refine_diff_density_rms 0.109
_refine_ls_extinction_method none
_refine_ls_goodness_of_fit_ref 1.036
_refine_ls_hydrogen_treatment constr
_refine_ls_matrix_type full
_refine_ls_number_parameters 189
_refine_ls_number_reflns 5547
_refine_ls_number_restraints 0
_refine_ls_restrained_S_all 1.036
_refine_ls_R_factor_all 0.0570
_refine_ls_R_factor_gt 0.0377
_refine_ls_shift/su_max 0.001
_refine_ls_shift/su_mean 0.000
_refine_ls_structure_factor_coef Fsqd
_refine_ls_weighting_details 'w=1/[\s^2^(Fo^2^)+(0.0292P)^2^+0.1706P] where P=(Fo^2^+2Fc^2^)/3'
_refine_ls_weighting_scheme calc
_refine_ls_wR_factor_gt 0.0723
_refine_ls_wR_factor_ref 0.0811
_reflns_Friedel_coverage 0.000
_reflns_number_gt 4275
_reflns_number_total 5547
_reflns_threshold_expression 'I > 2\s(I)'
_cod_data_source_file d4dt01308e2.cif
_cod_data_source_block rmk_222_b_scale
_cod_depositor_comments 'Adding full bibliography for 7716434--7716441.cif.'
_cod_original_cell_volume 1756.7(14)
_cod_database_code 7716441
_shelx_shelxl_version_number 2018/3
_chemical_oxdiff_formula C16H24As2Cl2
_shelx_space_group_comment
;
The symmetry employed for this shelxl refinement is uniquely defined
by the following loop, which should always be used as a source of
symmetry information in preference to the above space-group names.
They are only intended as comments.
;
_shelx_estimated_absorpt_t_max 0.463
_shelx_estimated_absorpt_t_min 0.312
_reflns_odcompleteness_completeness 99.68
_reflns_odcompleteness_iscentric 1
_reflns_odcompleteness_theta 25.30
_olex2_refinement_description
;
1. Fixed Uiso
 At 1.5 times of:
  All C(H,H,H) groups
2.a Idealised Me refined as rotating group:
 C12(H12a,H12b,H12c), C9(H9a,H9b,H9c), C11(H11a,H11b,H11c), C16(H16a,H16b,
 H16c), C10(H10a,H10b,H10c), C13(H13a,H13b,H13c), C15(H15a,H15b,H15c), C14(H14a,
 H14b,H14c)
;
_ins_header
;
TITL RMK_222_B_scale in P2(1)/n 
REM P2(1)/n (#14 in standard setting)
CELL 0.71073  14.354757   9.774118  20.101855  90.0000 141.4760  90.0000
ZERR    4.00   0.003632   0.000621   0.005020   0.0000   0.0528   0.0000
LATT  1
SYMM -x+1/2, y+1/2,-z+1/2 
SFAC C H Cl As
UNIT 64.00 96.00 8.00 8.00
TREF
HKLF 4
END
;
_olex2_submission_special_instructions 'No special instructions were received'
_oxdiff_exptl_absorpt_empirical_details
;
Empirical correction (ABSPACK) includes:
- Absorption correction using spherical harmonics
- Frame scaling
;
_oxdiff_exptl_absorpt_empirical_full_max 1.093
_oxdiff_exptl_absorpt_empirical_full_min 0.910

loop_
_space_group_symop_operation_xyz
'x, y, z'
'-x+1/2, y+1/2, -z+1/2'
'-x, -y, -z'
'x-1/2, -y-1/2, z-1/2'

loop_
_atom_site_label
_atom_site_type_symbol
_atom_site_fract_x
_atom_site_fract_y
_atom_site_fract_z
_atom_site_U_iso_or_equiv
_atom_site_adp_type
_atom_site_occupancy
_atom_site_site_symmetry_order
_atom_site_calc_flag
_atom_site_refinement_flags_posn
_atom_site_refinement_flags_adp
_atom_site_refinement_flags_occupancy
_atom_site_disorder_assembly
_atom_site_disorder_group
As1 As 0.54085(3) 0.38561(3) 0.64813(2) 0.02081(7) Uani 1 1 d . . . . .
As2 As 0.40129(3) 0.70963(3) 0.72287(2) 0.02459(8) Uani 1 1 d . . . . .
Cl1 Cl 0.41582(9) 0.31394(8) 0.48835(6) 0.03393(17) Uani 1 1 d . . . . .
Cl2 Cl 0.17390(9) 0.80053(8) 0.56640(6) 0.03721(18) Uani 1 1 d . . . . .
C4 C 0.3964(3) 0.5173(3) 0.60954(17) 0.0176(5) Uani 1 1 d . . . . .
C1 C 0.4711(3) 0.2450(3) 0.66767(18) 0.0196(5) Uani 1 1 d . . . . .
C5 C 0.5022(3) 0.6265(3) 0.69967(19) 0.0206(5) Uani 1 1 d . . . . .
C3 C 0.3162(3) 0.4372(3) 0.62366(18) 0.0188(5) Uani 1 1 d . . . . .
C6 C 0.6101(3) 0.5579(3) 0.80818(19) 0.0224(5) Uani 1 1 d . . . . .
C2 C 0.3674(3) 0.2877(3) 0.65339(18) 0.0198(5) Uani 1 1 d . . . . .
C7 C 0.5388(3) 0.4942(3) 0.81883(18) 0.0228(5) Uani 1 1 d . . . . .
C12 C 0.2930(3) 0.5789(3) 0.49888(19) 0.0264(6) Uani 1 1 d . . . . .
H12A H 0.352085 0.614694 0.495989 0.040 Uiso 1 1 calc R U . . .
H12B H 0.235041 0.651298 0.485871 0.040 Uiso 1 1 calc R U . . .
H12C H 0.227219 0.509258 0.445446 0.040 Uiso 1 1 calc R U . . .
C9 C 0.5346(3) 0.1031(3) 0.6973(2) 0.0282(6) Uani 1 1 d . . . . .
H9A H 0.535072 0.075776 0.651710 0.042 Uiso 1 1 calc R U . . .
H9B H 0.474324 0.040612 0.688901 0.042 Uiso 1 1 calc R U . . .
H9C H 0.635065 0.102323 0.770321 0.042 Uiso 1 1 calc R U . . .
C11 C 0.1450(3) 0.4422(3) 0.5213(2) 0.0267(6) Uani 1 1 d . . . . .
H11A H 0.112541 0.535808 0.502373 0.040 Uiso 1 1 calc R U . . .
H11B H 0.100054 0.396048 0.533254 0.040 Uiso 1 1 calc R U . . .
H11C H 0.115639 0.397924 0.464288 0.040 Uiso 1 1 calc R U . . .
C8 C 0.3705(3) 0.5098(3) 0.72037(19) 0.0213(5) Uani 1 1 d . . . . .
C16 C 0.2822(3) 0.4823(3) 0.7349(2) 0.0339(7) Uani 1 1 d . . . . .
H16A H 0.326689 0.531797 0.795921 0.051 Uiso 1 1 calc R U . . .
H16B H 0.284032 0.386116 0.745548 0.051 Uiso 1 1 calc R U . . .
H16C H 0.180615 0.511670 0.672301 0.051 Uiso 1 1 calc R U . . .
C10 C 0.3032(3) 0.1908(3) 0.6685(2) 0.0296(6) Uani 1 1 d . . . . .
H10A H 0.301137 0.099826 0.649345 0.044 Uiso 1 1 calc R U . . .
H10B H 0.203325 0.218760 0.623770 0.044 Uiso 1 1 calc R U . . .
H10C H 0.364214 0.192190 0.741838 0.044 Uiso 1 1 calc R U . . .
C13 C 0.5705(3) 0.7284(3) 0.6897(2) 0.0304(6) Uani 1 1 d . . . . .
H13A H 0.492419 0.780253 0.625157 0.046 Uiso 1 1 calc R U . . .
H13B H 0.626709 0.680311 0.687816 0.046 Uiso 1 1 calc R U . . .
H13C H 0.635690 0.789217 0.749946 0.046 Uiso 1 1 calc R U . . .
C15 C 0.6116(3) 0.4154(3) 0.9146(2) 0.0360(7) Uani 1 1 d . . . . .
H15A H 0.715968 0.438129 0.974883 0.054 Uiso 1 1 calc R U . . .
H15B H 0.600565 0.319162 0.900348 0.054 Uiso 1 1 calc R U . . .
H15C H 0.564880 0.438488 0.930047 0.054 Uiso 1 1 calc R U . . .
C14 C 0.7773(3) 0.5666(4) 0.8927(2) 0.0366(7) Uani 1 1 d . . . . .
H14A H 0.807152 0.660943 0.908172 0.055 Uiso 1 1 calc R U . . .
H14B H 0.805121 0.522865 0.867369 0.055 Uiso 1 1 calc R U . . .
H14C H 0.825955 0.521669 0.956440 0.055 Uiso 1 1 calc R U . . .

loop_
_atom_site_aniso_label
_atom_site_aniso_U_11
_atom_site_aniso_U_22
_atom_site_aniso_U_33
_atom_site_aniso_U_23
_atom_site_aniso_U_13
_atom_site_aniso_U_12
As1 0.01873(13) 0.02162(15) 0.02540(14) -0.00049(11) 0.01808(12) 0.00094(12)
As2 0.02982(16) 0.01893(15) 0.02877(15) -0.00180(12) 0.02385(14) 0.00220(12)
Cl1 0.0468(4) 0.0366(4) 0.0354(4) -0.0006(3) 0.0364(4) 0.0038(4)
Cl2 0.0362(4) 0.0276(4) 0.0407(4) 0.0065(3) 0.0283(4) 0.0124(3)
C4 0.0196(12) 0.0162(13) 0.0203(11) 0.0002(10) 0.0165(11) 0.0013(10)
C1 0.0211(12) 0.0162(13) 0.0164(11) -0.0008(10) 0.0134(11) 0.0000(11)
C5 0.0231(13) 0.0157(13) 0.0254(12) -0.0013(11) 0.0196(12) -0.0012(11)
C3 0.0191(12) 0.0194(13) 0.0217(11) -0.0020(10) 0.0169(11) -0.0014(11)
C6 0.0179(12) 0.0209(14) 0.0200(11) -0.0041(11) 0.0127(11) 0.0003(11)
C2 0.0215(12) 0.0188(13) 0.0183(11) -0.0058(10) 0.0154(11) -0.0058(11)
C7 0.0291(14) 0.0179(13) 0.0206(11) -0.0018(11) 0.0191(12) 0.0024(12)
C12 0.0281(14) 0.0285(16) 0.0224(12) 0.0079(12) 0.0198(12) 0.0077(13)
C9 0.0280(14) 0.0238(16) 0.0298(14) 0.0018(12) 0.0219(13) 0.0042(13)
C11 0.0215(13) 0.0292(16) 0.0287(13) -0.0004(12) 0.0195(12) 0.0005(12)
C8 0.0254(13) 0.0201(14) 0.0249(12) 0.0003(11) 0.0212(12) 0.0019(11)
C16 0.0455(17) 0.0344(18) 0.0476(16) -0.0038(15) 0.0428(16) -0.0020(15)
C10 0.0387(16) 0.0222(15) 0.0391(15) -0.0022(13) 0.0332(15) -0.0043(13)
C13 0.0385(16) 0.0188(15) 0.0421(16) -0.0029(13) 0.0336(15) -0.0051(13)
C15 0.0443(18) 0.0328(19) 0.0252(14) 0.0038(13) 0.0258(15) 0.0045(15)
C14 0.0212(14) 0.041(2) 0.0268(14) -0.0101(14) 0.0136(13) -0.0058(15)

loop_
_atom_type_symbol
_atom_type_description
_atom_type_scat_dispersion_real
_atom_type_scat_dispersion_imag
_atom_type_scat_source
C C 0.0033 0.0016 'International Tables Vol C Tables 4.2.6.8 and 6.1.1.4'
H H 0.0000 0.0000 'International Tables Vol C Tables 4.2.6.8 and 6.1.1.4'
As As 0.0499 2.0058 'International Tables Vol C Tables 4.2.6.8 and 6.1.1.4'
Cl Cl 0.1484 0.1585 'International Tables Vol C Tables 4.2.6.8 and 6.1.1.4'

loop_
_exptl_crystal_face_index_h
_exptl_crystal_face_index_k
_exptl_crystal_face_index_l
_exptl_crystal_face_perp_dist
1 10 -12 0.0739
20 -1 -21 0.1206
-5 -11 15 0.1158
2 -11 -13 0.1228
-20 3 22 0.1248
-16 8 23 0.1174
0 1 18 0.1197

loop_
_geom_angle_atom_site_label_1
_geom_angle_atom_site_label_2
_geom_angle_atom_site_label_3
_geom_angle
_geom_angle_site_symmetry_1
_geom_angle_site_symmetry_3
_geom_angle_publ_flag
C4 As1 Cl1 102.69(10) . . ?
C1 As1 Cl1 96.25(8) . . ?
C1 As1 C4 89.51(10) . . ?
Cl2 As2 C6 146.84(6) . . ?
Cl2 As2 C7 144.22(7) . . ?
C5 As2 Cl2 110.43(8) . . ?
C5 As2 C6 38.10(9) . . ?
C5 As2 C7 63.59(9) . . ?
C6 As2 C7 31.76(8) . . ?
C8 As2 Cl2 107.15(8) . . ?
C8 As2 C5 77.53(10) . . ?
C8 As2 C6 63.49(10) . . ?
C8 As2 C7 37.86(10) . . ?
C5 C4 As1 102.51(16) . . ?
C5 C4 C3 108.29(17) . . ?
C3 C4 As1 106.74(16) . . ?
C12 C4 As1 110.26(16) . . ?
C12 C4 C5 112.0(2) . . ?
C12 C4 C3 116.0(2) . . ?
C2 C1 As1 113.7(2) . . ?
C2 C1 C9 126.8(2) . . ?
C9 C1 As1 119.43(18) . . ?
C4 C5 As2 108.83(16) . . ?
C6 C5 As2 87.42(14) . . ?
C6 C5 C4 109.8(2) . . ?
C13 C5 As2 115.00(18) . . ?
C13 C5 C4 116.12(19) . . ?
C13 C5 C6 116.1(2) . . ?
C2 C3 C4 110.21(18) . . ?
C2 C3 C11 109.3(2) . . ?
C2 C3 C8 108.87(19) . . ?
C11 C3 C4 111.54(19) . . ?
C11 C3 C8 111.4(2) . . ?
C8 C3 C4 105.52(19) . . ?
C5 C6 As2 54.48(13) . . ?
C7 C6 As2 74.22(15) . . ?
C7 C6 C5 112.5(2) . . ?
C7 C6 C14 125.6(2) . . ?
C14 C6 As2 138.3(2) . . ?
C14 C6 C5 121.8(2) . . ?
C1 C2 C3 119.6(2) . . ?
C1 C2 C10 120.7(2) . . ?
C10 C2 C3 119.6(2) . . ?
C6 C7 As2 74.02(16) . . ?
C6 C7 C8 112.2(2) . . ?
C6 C7 C15 126.0(2) . . ?
C8 C7 As2 53.86(14) . . ?
C15 C7 As2 140.36(18) . . ?
C15 C7 C8 121.8(2) . . ?
C4 C12 H12A 109.5 . . ?
C4 C12 H12B 109.5 . . ?
C4 C12 H12C 109.5 . . ?
H12A C12 H12B 109.5 . . ?
H12A C12 H12C 109.5 . . ?
H12B C12 H12C 109.5 . . ?
C1 C9 H9A 109.5 . . ?
C1 C9 H9B 109.5 . . ?
C1 C9 H9C 109.5 . . ?
H9A C9 H9B 109.5 . . ?
H9A C9 H9C 109.5 . . ?
H9B C9 H9C 109.5 . . ?
C3 C11 H11A 109.5 . . ?
C3 C11 H11B 109.5 . . ?
C3 C11 H11C 109.5 . . ?
H11A C11 H11B 109.5 . . ?
H11A C11 H11C 109.5 . . ?
H11B C11 H11C 109.5 . . ?
C3 C8 As2 110.84(16) . . ?
C7 C8 As2 88.29(16) . . ?
C7 C8 C3 107.93(19) . . ?
C7 C8 C16 116.4(2) . . ?
C16 C8 As2 111.60(18) . . ?
C16 C8 C3 117.9(2) . . ?
C8 C16 H16A 109.5 . . ?
C8 C16 H16B 109.5 . . ?
C8 C16 H16C 109.5 . . ?
H16A C16 H16B 109.5 . . ?
H16A C16 H16C 109.5 . . ?
H16B C16 H16C 109.5 . . ?
C2 C10 H10A 109.5 . . ?
C2 C10 H10B 109.5 . . ?
C2 C10 H10C 109.5 . . ?
H10A C10 H10B 109.5 . . ?
H10A C10 H10C 109.5 . . ?
H10B C10 H10C 109.5 . . ?
C5 C13 H13A 109.5 . . ?
C5 C13 H13B 109.5 . . ?
C5 C13 H13C 109.5 . . ?
H13A C13 H13B 109.5 . . ?
H13A C13 H13C 109.5 . . ?
H13B C13 H13C 109.5 . . ?
C7 C15 H15A 109.5 . . ?
C7 C15 H15B 109.5 . . ?
C7 C15 H15C 109.5 . . ?
H15A C15 H15B 109.5 . . ?
H15A C15 H15C 109.5 . . ?
H15B C15 H15C 109.5 . . ?
C6 C14 H14A 109.5 . . ?
C6 C14 H14B 109.5 . . ?
C6 C14 H14C 109.5 . . ?
H14A C14 H14B 109.5 . . ?
H14A C14 H14C 109.5 . . ?
H14B C14 H14C 109.5 . . ?

loop_
_geom_bond_atom_site_label_1
_geom_bond_atom_site_label_2
_geom_bond_distance
_geom_bond_site_symmetry_2
_geom_bond_publ_flag
As1 Cl1 2.2379(18) . ?
As1 C4 2.011(2) . ?
As1 C1 1.914(3) . ?
As2 Cl2 2.296(3) . ?
As2 C5 2.009(2) . ?
As2 C6 2.466(3) . ?
As2 C7 2.468(3) . ?
As2 C8 1.994(3) . ?
C4 C5 1.556(4) . ?
C4 C3 1.591(3) . ?
C4 C12 1.532(3) . ?
C1 C2 1.342(3) . ?
C1 C9 1.503(4) . ?
C5 C6 1.523(4) . ?
C5 C13 1.517(3) . ?
C3 C2 1.531(4) . ?
C3 C11 1.537(4) . ?
C3 C8 1.588(3) . ?
C6 C7 1.350(3) . ?
C6 C14 1.508(4) . ?
C2 C10 1.509(3) . ?
C7 C8 1.515(4) . ?
C7 C15 1.498(4) . ?
C12 H12A 0.9600 . ?
C12 H12B 0.9600 . ?
C12 H12C 0.9600 . ?
C9 H9A 0.9600 . ?
C9 H9B 0.9600 . ?
C9 H9C 0.9600 . ?
C11 H11A 0.9600 . ?
C11 H11B 0.9600 . ?
C11 H11C 0.9600 . ?
C8 C16 1.530(3) . ?
C16 H16A 0.9600 . ?
C16 H16B 0.9600 . ?
C16 H16C 0.9600 . ?
C10 H10A 0.9600 . ?
C10 H10B 0.9600 . ?
C10 H10C 0.9600 . ?
C13 H13A 0.9600 . ?
C13 H13B 0.9600 . ?
C13 H13C 0.9600 . ?
C15 H15A 0.9600 . ?
C15 H15B 0.9600 . ?
C15 H15C 0.9600 . ?
C14 H14A 0.9600 . ?
C14 H14B 0.9600 . ?
C14 H14C 0.9600 . ?

loop_
_geom_torsion_atom_site_label_1
_geom_torsion_atom_site_label_2
_geom_torsion_atom_site_label_3
_geom_torsion_atom_site_label_4
_geom_torsion
_geom_torsion_site_symmetry_1
_geom_torsion_site_symmetry_2
_geom_torsion_site_symmetry_3
_geom_torsion_site_symmetry_4
_geom_torsion_publ_flag
As1 C4 C5 As2 -151.66(11) . . . . ?
As1 C4 C5 C6 -57.5(2) . . . . ?
As1 C4 C5 C13 76.7(2) . . . . ?
As1 C4 C3 C2 -3.9(2) . . . . ?
As1 C4 C3 C11 -125.49(19) . . . . ?
As1 C4 C3 C8 113.43(18) . . . . ?
As1 C1 C2 C3 0.3(3) . . . . ?
As1 C1 C2 C10 -178.45(18) . . . . ?
As2 C5 C6 C7 48.9(2) . . . . ?
As2 C5 C6 C14 -129.6(2) . . . . ?
As2 C6 C7 C8 38.75(18) . . . . ?
As2 C6 C7 C15 -141.4(3) . . . . ?
As2 C7 C8 C3 111.37(19) . . . . ?
As2 C7 C8 C16 -113.4(2) . . . . ?
C4 C5 C6 As2 -109.10(19) . . . . ?
C4 C5 C6 C7 -60.2(3) . . . . ?
C4 C5 C6 C14 121.3(3) . . . . ?
C4 C3 C2 C1 2.6(3) . . . . ?
C4 C3 C2 C10 -178.6(2) . . . . ?
C4 C3 C8 As2 33.6(2) . . . . ?
C4 C3 C8 C7 -61.5(2) . . . . ?
C4 C3 C8 C16 163.9(2) . . . . ?
C5 C4 C3 C2 -113.7(2) . . . . ?
C5 C4 C3 C11 124.8(2) . . . . ?
C5 C4 C3 C8 3.7(2) . . . . ?
C5 C6 C7 As2 -39.59(18) . . . . ?
C5 C6 C7 C8 -0.8(3) . . . . ?
C5 C6 C7 C15 179.0(2) . . . . ?
C3 C4 C5 As2 -39.1(2) . . . . ?
C3 C4 C5 C6 55.1(2) . . . . ?
C3 C4 C5 C13 -170.7(2) . . . . ?
C6 C7 C8 As2 -48.2(2) . . . . ?
C6 C7 C8 C3 63.2(3) . . . . ?
C6 C7 C8 C16 -161.5(2) . . . . ?
C2 C3 C8 As2 151.87(16) . . . . ?
C2 C3 C8 C7 56.7(3) . . . . ?
C2 C3 C8 C16 -77.8(3) . . . . ?
C12 C4 C5 As2 90.1(2) . . . . ?
C12 C4 C5 C6 -175.73(19) . . . . ?
C12 C4 C5 C13 -41.5(3) . . . . ?
C12 C4 C3 C2 119.4(2) . . . . ?
C12 C4 C3 C11 -2.2(3) . . . . ?
C12 C4 C3 C8 -123.2(2) . . . . ?
C9 C1 C2 C3 179.7(2) . . . . ?
C9 C1 C2 C10 0.9(4) . . . . ?
C11 C3 C2 C1 125.5(2) . . . . ?
C11 C3 C2 C10 -55.7(3) . . . . ?
C11 C3 C8 As2 -87.6(2) . . . . ?
C11 C3 C8 C7 177.3(2) . . . . ?
C11 C3 C8 C16 42.8(3) . . . . ?
C8 C3 C2 C1 -112.7(2) . . . . ?
C8 C3 C2 C10 66.1(3) . . . . ?
C13 C5 C6 As2 116.7(2) . . . . ?
C13 C5 C6 C7 165.6(2) . . . . ?
C13 C5 C6 C14 -12.9(4) . . . . ?
C15 C7 C8 As2 132.0(2) . . . . ?
C15 C7 C8 C3 -116.6(2) . . . . ?
C15 C7 C8 C16 18.7(4) . . . . ?
C14 C6 C7 As2 138.8(3) . . . . ?
C14 C6 C7 C8 177.5(3) . . . . ?
C14 C6 C7 C15 -2.7(4) . . . . ?

loop_
_exptl_oxdiff_crystal_face_indexfrac_h
_exptl_oxdiff_crystal_face_indexfrac_k
_exptl_oxdiff_crystal_face_indexfrac_l
_exptl_oxdiff_crystal_face_x
_exptl_oxdiff_crystal_face_y
_exptl_oxdiff_crystal_face_z
0.6465 10.4278 -12.2292 -0.4770 0.8783 0.0327
20.0843 -1.4890 -20.9339 0.5389 0.1595 0.8271
-4.8875 -11.2188 14.6735 0.4581 -0.8436 -0.2801
2.2776 -10.8992 -13.1124 0.8694 0.2575 -0.4217
-19.8898 2.5521 21.8198 -0.6150 -0.1825 -0.7671
-15.6750 7.5546 22.7429 -0.9022 -0.2675 -0.3383
-0.4396 0.9687 18.0835 -0.3055 -0.8625 0.4033
